data_2220407
loop_
_publ_author_name
'Al-Far, Rawhi H.'
'Ali, Basem Fares'

_publ_section_title
;
 Bis(2-amino-4-methylpyridinium) tetrachloridocuprate(II)
;
_journal_issue 1
_journal_name_full 'Acta Crystallographica Section E'
_journal_page_first m73
_journal_page_last m74
_journal_paper_doi 10.1107/S1600536808041652
_journal_volume 65
_journal_year 2009
_chemical_formula_iupac '(C6 H9 N2)2 [Cu Cl4]'
_chemical_formula_moiety '2(C6 H9 N2 +), Cl4 Cu 2-'
_chemical_formula_sum 'C12 H18 Cl4 Cu N4'
_chemical_formula_weight 423.65
_chemical_name_common (2-A-4-MepyrH)2.CuCl4
_chemical_name_systematic
;
Bis(2-amino-4-methylpyridinium) tetrachloridocuprate(II)
;
_space_group_IT_number 15
_symmetry_cell_setting monoclinic
_symmetry_space_group_name_Hall '-C 2yc'
_symmetry_space_group_name_H-M 'C 1 2/c 1'
_atom_sites_solution_hydrogens geom
_atom_sites_solution_primary direct
_atom_sites_solution_secondary difmap
_audit_creation_method SHELXL-97
_cell_angle_alpha 90.00
_cell_angle_beta 113.201(17)
_cell_angle_gamma 90.00
_cell_formula_units_Z 4
_cell_length_a 11.313(3)
_cell_length_b 12.272(3)
_cell_length_c 14.264(4)
_cell_measurement_reflns_used 290
_cell_measurement_temperature 293(2)
_cell_measurement_theta_max 27.3
_cell_measurement_theta_min 2.54
_cell_volume 1820.2(9)
_computing_cell_refinement 'XSCANS (Sheldrick, 2008)'
_computing_data_collection 'XSCANS (Bruker, 1996)'
_computing_data_reduction 'SHELXTL (Bruker, 1996)'
_computing_molecular_graphics 'SHELXTL (Sheldrick, 2008)'
_computing_publication_material 'SHELXTL (Sheldrick, 2008)'
_computing_structure_refinement 'SHELXL97 (Sheldrick, 2008)'
_computing_structure_solution 'SHELXS97 (Sheldrick, 2008)'
_diffrn_ambient_temperature 293(2)
_diffrn_measured_fraction_theta_full 0.998
_diffrn_measured_fraction_theta_max 0.998
_diffrn_measurement_device_type 'Siemens P4'
_diffrn_measurement_method \w
_diffrn_radiation_monochromator graphite
_diffrn_radiation_source 'fine-focus sealed tube'
_diffrn_radiation_type MoK\a
_diffrn_radiation_wavelength 0.71073
_diffrn_reflns_av_R_equivalents 0.0584
_diffrn_reflns_av_sigmaI/netI 0.1011
_diffrn_reflns_limit_h_max 13
_diffrn_reflns_limit_h_min -1
_diffrn_reflns_limit_k_max 1
_diffrn_reflns_limit_k_min -14
_diffrn_reflns_limit_l_max 16
_diffrn_reflns_limit_l_min -16
_diffrn_reflns_number 2039
_diffrn_reflns_theta_full 25.01
_diffrn_reflns_theta_max 25.01
_diffrn_reflns_theta_min 2.57
_diffrn_standards_decay_% 0
_diffrn_standards_interval_count 97
_diffrn_standards_number 3
_exptl_absorpt_coefficient_mu 1.784
_exptl_absorpt_correction_T_max 0.898
_exptl_absorpt_correction_T_min 0.874
_exptl_absorpt_correction_type multi-scan
_exptl_absorpt_process_details '(SADABS; Bruker, 2005)'
_exptl_crystal_colour Yellow
_exptl_crystal_density_diffrn 1.546
_exptl_crystal_density_method 'not measured'
_exptl_crystal_description Parallelepiped
_exptl_crystal_F_000 860
_exptl_crystal_size_max 0.35
_exptl_crystal_size_mid 0.06
_exptl_crystal_size_min 0.06
_refine_diff_density_max 0.395
_refine_diff_density_min -0.368
_refine_ls_extinction_method none
_refine_ls_goodness_of_fit_ref 0.992
_refine_ls_hydrogen_treatment constr
_refine_ls_matrix_type full
_refine_ls_number_parameters 97
_refine_ls_number_reflns 1590
_refine_ls_number_restraints 0
_refine_ls_restrained_S_all 0.992
_refine_ls_R_factor_all 0.1306
_refine_ls_R_factor_gt 0.0586
_refine_ls_shift/su_max 0.000
_refine_ls_shift/su_mean 0.000
_refine_ls_structure_factor_coef Fsqd
_refine_ls_weighting_details 'calc w=1/[\s^2^(Fo^2^)+(0.0577P)^2^] where P=(Fo^2^+2Fc^2^)/3'
_refine_ls_weighting_scheme calc
_refine_ls_wR_factor_gt 0.1178
_refine_ls_wR_factor_ref 0.1447
_reflns_number_gt 841
_reflns_number_total 1590
_reflns_threshold_expression I>2\s(I)
_cod_data_source_file bg2228.cif
_cod_data_source_block I
_cod_original_sg_symbol_H-M 'C 2/c'
_cod_database_code 2220407
_cod_database_fobs_code 2220407

loop_
_symmetry_equiv_pos_as_xyz
'x, y, z'
'-x, y, -z+1/2'
'x+1/2, y+1/2, z'
'-x+1/2, y+1/2, -z+1/2'
'-x, -y, -z'
'x, -y, z-1/2'
'-x+1/2, -y+1/2, -z'
'x+1/2, -y+1/2, z-1/2'

loop_
_atom_site_type_symbol
_atom_site_label
_atom_site_fract_x
_atom_site_fract_y
_atom_site_fract_z
_atom_site_U_iso_or_equiv
_atom_site_adp_type
_atom_site_calc_flag
_atom_site_refinement_flags
_atom_site_occupancy
_atom_site_disorder_assembly
_atom_site_disorder_group
Cu Cu1 0.5000 0.00098(10) 0.7500 0.0539(4) Uani d S 1 . .
Cl Cl1 0.64416(17) -0.12430(14) 0.74530(17) 0.0716(7) Uani d . 1 . .
N N1 0.9282(5) 0.0108(5) 0.8601(4) 0.0552(15) Uani d . 1 . .
H H1A 0.8473 0.0000 0.8432 0.066 Uiso calc R 1 . .
Cl Cl2 0.35031(15) 0.12618(14) 0.66064(15) 0.0632(6) Uani d . 1 . .
C C2 1.0055(6) -0.0772(6) 0.8719(5) 0.0487(18) Uani d . 1 . .
N N2 0.9548(6) -0.1746(5) 0.8554(5) 0.0736(19) Uani d . 1 . .
H H2A 0.8732 -0.1825 0.8372 0.088 Uiso calc R 1 . .
H H2B 1.0030 -0.2309 0.8626 0.088 Uiso calc R 1 . .
C C3 1.1373(6) -0.0577(6) 0.9018(5) 0.0551(19) Uani d . 1 . .
H H3A 1.1933 -0.1161 0.9116 0.066 Uiso calc R 1 . .
C C4 1.1850(7) 0.0474(7) 0.9168(5) 0.0584(19) Uani d . 1 . .
C C5 1.0969(9) 0.1339(6) 0.9006(6) 0.072(2) Uani d . 1 . .
H H5A 1.1258 0.2057 0.9089 0.087 Uiso calc R 1 . .
C C6 0.9713(9) 0.1124(6) 0.8733(6) 0.071(2) Uani d . 1 . .
H H6A 0.9138 0.1697 0.8636 0.085 Uiso calc R 1 . .
C C7 1.3250(7) 0.0704(8) 0.9462(7) 0.095(3) Uani d . 1 . .
H H7A 1.3691 0.0038 0.9454 0.143 Uiso calc R 1 . .
H H7B 1.3604 0.1013 1.0134 0.143 Uiso calc R 1 . .
H H7C 1.3352 0.1209 0.8985 0.143 Uiso calc R 1 . .

loop_
_atom_site_aniso_label
_atom_site_aniso_U_11
_atom_site_aniso_U_22
_atom_site_aniso_U_33
_atom_site_aniso_U_12
_atom_site_aniso_U_13
_atom_site_aniso_U_23
Cu1 0.0460(7) 0.0348(6) 0.0783(9) 0.000 0.0215(6) 0.000
Cl1 0.0511(11) 0.0382(10) 0.1332(19) -0.0006(8) 0.0444(11) -0.0103(11)
N1 0.049(3) 0.052(4) 0.064(4) 0.006(3) 0.022(3) -0.005(3)
Cl2 0.0447(10) 0.0374(10) 0.0867(14) -0.0050(8) 0.0037(8) 0.0074(9)
C2 0.050(4) 0.046(4) 0.049(4) 0.004(4) 0.020(3) 0.000(3)
N2 0.059(4) 0.043(4) 0.121(6) -0.008(3) 0.038(4) -0.007(4)
C3 0.057(5) 0.049(5) 0.062(5) 0.007(4) 0.027(4) -0.002(4)
C4 0.063(5) 0.058(5) 0.055(5) -0.007(4) 0.023(4) 0.002(4)
C5 0.097(7) 0.041(5) 0.080(6) -0.006(5) 0.035(5) -0.003(4)
C6 0.073(6) 0.049(5) 0.085(6) 0.008(5) 0.026(5) -0.004(5)
C7 0.078(6) 0.104(8) 0.109(7) -0.038(6) 0.044(6) -0.031(6)

loop_
_atom_type_symbol
_atom_type_description
_atom_type_scat_dispersion_real
_atom_type_scat_dispersion_imag
_atom_type_scat_source
C C 0.0033 0.0016 'International Tables Vol C Tables 4.2.6.8 and 6.1.1.4'
H H 0.0000 0.0000 'International Tables Vol C Tables 4.2.6.8 and 6.1.1.4'
N N 0.0061 0.0033 'International Tables Vol C Tables 4.2.6.8 and 6.1.1.4'
Cl Cl 0.1484 0.1585 'International Tables Vol C Tables 4.2.6.8 and 6.1.1.4'
Cu Cu 0.3201 1.2651 'International Tables Vol C Tables 4.2.6.8 and 6.1.1.4'

loop_
_geom_angle_atom_site_label_1
_geom_angle_atom_site_label_2
_geom_angle_atom_site_label_3
_geom_angle_site_symmetry_1
_geom_angle_site_symmetry_3
_geom_angle
_geom_angle_publ_flag
Cl1 Cu1 Cl1 2_656 . 94.33(10) yes
Cl1 Cu1 Cl2 2_656 2_656 146.17(8) ?
Cl1 Cu1 Cl2 . 2_656 95.15(7) ?
Cl1 Cu1 Cl2 2_656 . 95.15(6) ?
Cl1 Cu1 Cl2 . . 146.17(8) yes
Cl2 Cu1 Cl2 2_656 . 94.80(10) ?
C6 N1 C2 . . 123.2(7) ?
C6 N1 H1A . . 118.4 ?
C2 N1 H1A . . 118.4 ?
N2 C2 N1 . . 119.3(6) ?
N2 C2 C3 . . 123.4(7) ?
N1 C2 C3 . . 117.3(7) ?
C2 N2 H2A . . 120.0 ?
C2 N2 H2B . . 120.0 ?
H2A N2 H2B . . 120.0 ?
C4 C3 C2 . . 120.8(7) ?
C4 C3 H3A . . 119.6 ?
C2 C3 H3A . . 119.6 ?
C3 C4 C5 . . 118.0(7) ?
C3 C4 C7 . . 121.7(7) ?
C5 C4 C7 . . 120.3(8) ?
C6 C5 C4 . . 119.8(8) ?
C6 C5 H5A . . 120.1 ?
C4 C5 H5A . . 120.1 ?
N1 C6 C5 . . 120.9(8) ?
N1 C6 H6A . . 119.5 ?
C5 C6 H6A . . 119.5 ?
C4 C7 H7A . . 109.5 ?
C4 C7 H7B . . 109.5 ?
H7A C7 H7B . . 109.5 ?
C4 C7 H7C . . 109.5 ?
H7A C7 H7C . . 109.5 ?
H7B C7 H7C . . 109.5 ?

loop_
_geom_bond_atom_site_label_1
_geom_bond_atom_site_label_2
_geom_bond_site_symmetry_2
_geom_bond_distance
_geom_bond_publ_flag
Cu1 Cl1 2_656 2.2615(19) ?
Cu1 Cl1 . 2.2614(19) yes
Cu1 Cl2 2_656 2.2698(19) ?
Cu1 Cl2 . 2.2698(19) yes
N1 C6 . 1.326(9) ?
N1 C2 . 1.358(8) ?
N1 H1A . 0.8600 ?
C2 N2 . 1.307(8) ?
C2 C3 . 1.400(9) ?
N2 H2A . 0.8600 ?
N2 H2B . 0.8600 ?
C3 C4 . 1.381(9) ?
C3 H3A . 0.9300 ?
C4 C5 . 1.412(10) ?
C4 C7 . 1.496(10) ?
C5 C6 . 1.343(11) ?
C5 H5A . 0.9300 ?
C6 H6A . 0.9300 ?
C7 H7A . 0.9600 ?
C7 H7B . 0.9600 ?
C7 H7C . 0.9600 ?

loop_
_geom_hbond_atom_site_label_D
_geom_hbond_atom_site_label_H
_geom_hbond_atom_site_label_A
_geom_hbond_site_symmetry_A
_geom_hbond_distance_DH
_geom_hbond_distance_HA
_geom_hbond_distance_DA
_geom_hbond_angle_DHA
N1 H1A Cl1 . 0.86 2.65 3.407(6) 147.3
N1 H1A Cl2 2_656 0.86 2.70 3.360(6) 134.3
N2 H2A Cl1 . 0.86 2.50 3.294(6) 153.2
N2 H2B Cl2 4_646 0.86 2.53 3.359(6) 163.7

loop_
_geom_torsion_atom_site_label_1
_geom_torsion_atom_site_label_2
_geom_torsion_atom_site_label_3
_geom_torsion_atom_site_label_4
_geom_torsion_site_symmetry_1
_geom_torsion_site_symmetry_2
_geom_torsion_site_symmetry_3
_geom_torsion_site_symmetry_4
_geom_torsion
_geom_torsion_publ_flag
C6 N1 C2 N2 . . . . -178.6(7) ?
C6 N1 C2 C3 . . . . 1.5(10) ?
N2 C2 C3 C4 . . . . 179.1(7) ?
N1 C2 C3 C4 . . . . -1.0(10) ?
C2 C3 C4 C5 . . . . -0.3(11) ?
C2 C3 C4 C7 . . . . -178.4(7) ?
C3 C4 C5 C6 . . . . 1.2(11) ?
C7 C4 C5 C6 . . . . 179.3(8) ?
C2 N1 C6 C5 . . . . -0.6(12) ?
C4 C5 C6 N1 . . . . -0.8(12) ?
